data_7244330
loop_
_publ_author_name
'Reyes-Bravo, Enrique'
'Gnecco, Dino'
'Ju\'arez, Jorge R.'
'Orea, Mar\'ia L.'
'Bern\`es, Sylvain'
'Aparicio, David M.'
'Ter\'an, Joel L.'

_publ_section_title
;
 Diastereoselective synthesis of new zwitterionic bicyclic lactams,
 scaffolds for construction of 2-substituted-4-hydroxy piperidine and its
 pipecolic acid derivatives
;
_journal_issue 7
_journal_name_full 'RSC Advances'
_journal_page_first 4187
_journal_page_last 4190
_journal_paper_doi 10.1039/D1RA09298G
_journal_volume 12
_journal_year 2022
_chemical_absolute_configuration ad
_chemical_formula_moiety 'C16 H19 N O3 S'
_chemical_formula_sum 'C16 H19 N O3 S'
_chemical_formula_weight 305.38
_space_group_crystal_system orthorhombic
_space_group_IT_number 19
_space_group_name_Hall 'P 2ac 2ab'
_space_group_name_H-M_alt 'P 21 21 21'
_atom_sites_solution_hydrogens geom
_atom_sites_solution_primary direct
_atom_sites_solution_secondary difmap
_audit_creation_date 2018-02-13
_audit_creation_method SHELXL-2018/1
_audit_update_record
;
2021-11-30 deposited with the CCDC.	2022-01-21 downloaded from the CCDC.
;
_cell_angle_alpha 90
_cell_angle_beta 90
_cell_angle_gamma 90
_cell_formula_units_Z 4
_cell_length_a 5.46490(10)
_cell_length_b 10.7205(4)
_cell_length_c 26.0834(7)
_cell_measurement_reflns_used 27016
_cell_measurement_temperature 295(1)
_cell_measurement_theta_max 29.15
_cell_measurement_theta_min 2.38
_cell_volume 1528.13(8)
_computing_cell_refinement X-AREA
_computing_data_collection 'X-AREA (Stoe & Cie, 2015)'
_computing_data_reduction X-AREA
_computing_molecular_graphics 'XP in SHELXTL-Plus (Sheldrick, 2008) and Mercury (Macrae et al., 2008)'
_computing_publication_material 'PublCif (Westrip, 2010)'
_computing_structure_refinement 'SHELXL-2018/1 (Sheldrick, 2018)'
_computing_structure_solution 'SHELXT-2014/5 (Sheldrick, 2015a)'
_diffrn_ambient_environment air
_diffrn_ambient_temperature 295(1)
_diffrn_detector 'Reverse-biased silicon diode array'
_diffrn_detector_area_resol_mean 5.81
_diffrn_detector_type 'Dectris Pilatus 100K R'
_diffrn_measured_fraction_theta_full 0.997
_diffrn_measured_fraction_theta_max 0.997
_diffrn_measurement_details
;
1619 frames, 35-45 s/frame, 1 deg./frame, detector distance = 50 mm
;
_diffrn_measurement_device 'four-circle diffractometer'
_diffrn_measurement_device_type 'Stoe Stadivari'
_diffrn_measurement_method '\w scans'
_diffrn_measurement_specimen_support 'Mitegen 50um'
_diffrn_radiation_collimation '0.3 mm diameter'
_diffrn_radiation_monochromator 'Graded multilayer mirror'
_diffrn_radiation_probe x-ray
_diffrn_radiation_type AgK\a
_diffrn_radiation_wavelength 0.56083
_diffrn_reflns_av_R_equivalents 0.0493
_diffrn_reflns_av_unetI/netI 0.0203
_diffrn_reflns_Laue_measured_fraction_full 0.997
_diffrn_reflns_Laue_measured_fraction_max 0.997
_diffrn_reflns_limit_h_max 6
_diffrn_reflns_limit_h_min -6
_diffrn_reflns_limit_k_max 13
_diffrn_reflns_limit_k_min -13
_diffrn_reflns_limit_l_max 33
_diffrn_reflns_limit_l_min -33
_diffrn_reflns_number 34956
_diffrn_reflns_point_group_measured_fraction_full 0.998
_diffrn_reflns_point_group_measured_fraction_max 0.998
_diffrn_reflns_theta_full 19.664
_diffrn_reflns_theta_max 20.998
_diffrn_reflns_theta_min 2.885
_diffrn_source 'Sealed X-ray tube'
_diffrn_source_current 0.600
_diffrn_source_power 0.039
_diffrn_source_type 'Axo Astix-f Microfocus source'
_diffrn_source_voltage 65
_exptl_absorpt_coefficient_mu 0.121
_exptl_absorpt_correction_T_max 1.0000
_exptl_absorpt_correction_T_min 0.5466
_exptl_absorpt_correction_type multi-scan
_exptl_crystal_colour colourless
_exptl_crystal_density_diffrn 1.327
_exptl_crystal_description irregular
_exptl_crystal_F_000 648
_exptl_crystal_recrystallization_method
;
Re-crystallisation from solvent: CH2Cl2/benzine
;
_exptl_crystal_size_max 0.400
_exptl_crystal_size_mid 0.300
_exptl_crystal_size_min 0.300
_refine_diff_density_max 0.195
_refine_diff_density_min -0.193
_refine_diff_density_rms 0.036
_refine_ls_abs_structure_details
;
 Flack x determined using 1208 quotients [(I+)-(I-)]/[(I+)+(I-)]
 (Parsons, Flack and Wagner, Acta Cryst. B69 (2013) 249-259).
;
_refine_ls_abs_structure_Flack 0.05(4)
_refine_ls_extinction_coef 0.039(6)
_refine_ls_extinction_expression Fc^*^=kFc[1+0.001xFc^2^\l^3^/sin(2\q)]^-1/4^
_refine_ls_extinction_method 'SHELXL-2018/1 (Sheldrick 2018)'
_refine_ls_goodness_of_fit_ref 1.079
_refine_ls_hydrogen_treatment constr
_refine_ls_matrix_type full
_refine_ls_number_constraints 0
_refine_ls_number_parameters 194
_refine_ls_number_reflns 3324
_refine_ls_number_restraints 0
_refine_ls_restrained_S_all 1.079
_refine_ls_R_factor_all 0.0342
_refine_ls_R_factor_gt 0.0312
_refine_ls_shift/su_max 0.001
_refine_ls_shift/su_mean 0.000
_refine_ls_structure_factor_coef Fsqd
_refine_ls_weighting_details 'w=1/[\s^2^(Fo^2^)+(0.0598P)^2^] where P=(Fo^2^+2Fc^2^)/3'
_refine_ls_weighting_scheme calc
_refine_ls_wR_factor_gt 0.0849
_refine_ls_wR_factor_ref 0.0870
_reflns_Friedel_coverage 0.703
_reflns_Friedel_fraction_full 1.000
_reflns_Friedel_fraction_max 1.000
_reflns_number_gt 3073
_reflns_number_total 3324
_reflns_threshold_expression 'I > 2\s(I)'
_cod_data_source_file d1ra09298g2.cif
_cod_data_source_block 23a
_cod_database_code 7244330
_shelx_shelxl_version_number 2018/1
_shelx_estimated_absorpt_t_min 0.953
_shelx_estimated_absorpt_t_max 0.964

loop_
_space_group_symop_operation_xyz
'x, y, z'
'-x+1/2, -y, z+1/2'
'-x, y+1/2, -z+1/2'
'x+1/2, -y+1/2, -z'

loop_
_atom_site_label
_atom_site_type_symbol
_atom_site_fract_x
_atom_site_fract_y
_atom_site_fract_z
_atom_site_U_iso_or_equiv
_atom_site_adp_type
_atom_site_occupancy
_atom_site_site_symmetry_order
_atom_site_calc_flag
_atom_site_refinement_flags_posn
_atom_site_refinement_flags_adp
_atom_site_refinement_flags_occupancy
_atom_site_disorder_assembly
_atom_site_disorder_group
S1 S 0.37953(10) 0.36461(5) 0.27142(2) 0.04486(16) Uani 1 1 d . . . . .
O1 O 0.5974(3) 0.54107(16) 0.47647(6) 0.0507(4) Uani 1 1 d . . . . .
O2 O 0.2044(3) 0.58577(15) 0.32652(6) 0.0462(4) Uani 1 1 d . . . . .
O3 O 0.7885(3) 0.26374(17) 0.33920(7) 0.0585(4) Uani 1 1 d . . . . .
C2 C 0.4079(4) 0.6324(2) 0.48173(8) 0.0494(5) Uani 1 1 d . . . . .
H2A H 0.468312 0.706395 0.498983 0.059 Uiso 1 1 calc R U . . .
H2B H 0.270629 0.599097 0.500945 0.059 Uiso 1 1 calc R U . . .
C3 C 0.3334(4) 0.6621(2) 0.42647(7) 0.0392(4) Uani 1 1 d . . . . .
H3A H 0.158693 0.682430 0.424905 0.047 Uiso 1 1 calc R U . . .
N4 N 0.3782(3) 0.54116(15) 0.40287(6) 0.0370(4) Uani 1 1 d . . . . .
C5 C 0.3380(3) 0.51678(19) 0.35212(7) 0.0356(4) Uani 1 1 d . . . . .
C6 C 0.4663(4) 0.4084(2) 0.33239(8) 0.0407(4) Uani 1 1 d . . . . .
C7 C 0.6653(4) 0.3501(2) 0.35736(8) 0.0425(5) Uani 1 1 d . . . . .
C8 C 0.7334(4) 0.4030(2) 0.40951(9) 0.0465(5) Uani 1 1 d . . . . .
H8A H 0.803469 0.337125 0.430368 0.056 Uiso 1 1 calc R U . . .
H8B H 0.856998 0.466974 0.405075 0.056 Uiso 1 1 calc R U . . .
C8A C 0.5160(4) 0.4582(2) 0.43722(8) 0.0414(5) Uani 1 1 d . . . . .
C9 C 0.4833(4) 0.7678(2) 0.40424(7) 0.0381(4) Uani 1 1 d . . . . .
C10 C 0.4127(4) 0.8904(2) 0.41367(9) 0.0477(5) Uani 1 1 d . . . . .
H10A H 0.270025 0.906306 0.431980 0.057 Uiso 1 1 calc R U . . .
C11 C 0.5538(5) 0.9893(2) 0.39594(10) 0.0584(6) Uani 1 1 d . . . . .
H11A H 0.504617 1.070883 0.402347 0.070 Uiso 1 1 calc R U . . .
C12 C 0.7664(5) 0.9672(3) 0.36889(11) 0.0604(6) Uani 1 1 d . . . . .
H12A H 0.860724 1.033324 0.356993 0.072 Uiso 1 1 calc R U . . .
C13 C 0.8369(4) 0.8461(3) 0.35975(9) 0.0546(6) Uani 1 1 d . . . . .
H13A H 0.981052 0.830605 0.341899 0.066 Uiso 1 1 calc R U . . .
C14 C 0.6975(4) 0.7478(2) 0.37662(8) 0.0439(5) Uani 1 1 d . . . . .
H14A H 0.746932 0.666609 0.369478 0.053 Uiso 1 1 calc R U . . .
C15 C 0.3531(4) 0.3569(3) 0.45961(10) 0.0548(6) Uani 1 1 d . . . . .
H15A H 0.294739 0.304073 0.432526 0.082 Uiso 1 1 calc R U . . .
H15B H 0.216403 0.394692 0.476750 0.082 Uiso 1 1 calc R U . . .
H15C H 0.445186 0.308097 0.483673 0.082 Uiso 1 1 calc R U . . .
C16 C 0.6551(5) 0.3602(3) 0.23363(9) 0.0553(6) Uani 1 1 d . . . . .
H16A H 0.613332 0.358572 0.197891 0.083 Uiso 1 1 calc R U . . .
H16B H 0.747131 0.286824 0.242127 0.083 Uiso 1 1 calc R U . . .
H16C H 0.751711 0.432998 0.240739 0.083 Uiso 1 1 calc R U . . .
C17 C 0.3104(6) 0.2013(2) 0.27522(12) 0.0631(7) Uani 1 1 d . . . . .
H17A H 0.276957 0.169736 0.241497 0.095 Uiso 1 1 calc R U . . .
H17B H 0.169544 0.189165 0.296652 0.095 Uiso 1 1 calc R U . . .
H17C H 0.447581 0.157587 0.289553 0.095 Uiso 1 1 calc R U . . .

loop_
_atom_site_aniso_label
_atom_site_aniso_U_11
_atom_site_aniso_U_22
_atom_site_aniso_U_33
_atom_site_aniso_U_23
_atom_site_aniso_U_13
_atom_site_aniso_U_12
S1 0.0486(3) 0.0439(3) 0.0420(3) -0.0083(2) -0.0004(2) 0.0052(2)
O1 0.0553(8) 0.0603(10) 0.0367(7) 0.0014(7) -0.0108(7) -0.0014(8)
O2 0.0533(8) 0.0469(8) 0.0383(7) -0.0022(6) -0.0080(6) 0.0155(7)
O3 0.0578(8) 0.0490(9) 0.0687(10) -0.0017(8) 0.0043(8) 0.0203(8)
C2 0.0600(12) 0.0542(12) 0.0341(10) -0.0027(9) 0.0011(9) -0.0038(12)
C3 0.0411(9) 0.0432(11) 0.0333(9) -0.0031(8) 0.0018(8) 0.0022(8)
N4 0.0412(7) 0.0370(8) 0.0327(8) 0.0000(6) -0.0033(7) 0.0017(7)
C5 0.0349(8) 0.0370(9) 0.0349(9) 0.0011(8) -0.0003(7) 0.0005(8)
C6 0.0411(9) 0.0390(10) 0.0422(10) -0.0025(8) -0.0014(8) 0.0046(8)
C7 0.0404(9) 0.0373(10) 0.0500(11) 0.0029(9) 0.0037(8) 0.0052(8)
C8 0.0382(9) 0.0500(12) 0.0513(12) 0.0076(10) -0.0086(9) 0.0042(9)
C8A 0.0408(9) 0.0468(11) 0.0366(10) 0.0054(9) -0.0083(8) -0.0014(9)
C9 0.0407(9) 0.0417(10) 0.0318(9) -0.0019(8) -0.0024(8) 0.0016(9)
C10 0.0543(11) 0.0444(12) 0.0444(11) -0.0038(9) 0.0009(9) 0.0050(10)
C11 0.0748(16) 0.0409(12) 0.0595(15) 0.0001(11) -0.0081(13) -0.0010(12)
C12 0.0603(13) 0.0539(15) 0.0671(16) 0.0126(12) -0.0047(13) -0.0118(12)
C13 0.0445(11) 0.0638(15) 0.0554(13) 0.0107(11) 0.0030(10) -0.0036(11)
C14 0.0413(9) 0.0458(12) 0.0446(11) 0.0022(9) 0.0019(8) 0.0024(9)
C15 0.0526(12) 0.0543(13) 0.0575(13) 0.0177(11) -0.0021(10) -0.0004(12)
C16 0.0612(13) 0.0565(13) 0.0483(12) -0.0051(12) 0.0093(11) 0.0007(12)
C17 0.0688(14) 0.0520(14) 0.0686(16) -0.0124(12) 0.0034(14) -0.0103(12)

loop_
_atom_type_symbol
_atom_type_description
_atom_type_scat_dispersion_real
_atom_type_scat_dispersion_imag
_atom_type_scat_source
C C 0.0015 0.0009 'International Tables Vol C Tables 4.2.6.8 and 6.1.1.4'
H H 0.0000 0.0000 'International Tables Vol C Tables 4.2.6.8 and 6.1.1.4'
N N 0.0030 0.0019 'International Tables Vol C Tables 4.2.6.8 and 6.1.1.4'
O O 0.0056 0.0036 'International Tables Vol C Tables 4.2.6.8 and 6.1.1.4'
S S 0.0826 0.0763 'International Tables Vol C Tables 4.2.6.8 and 6.1.1.4'

loop_
_geom_angle_atom_site_label_1
_geom_angle_atom_site_label_2
_geom_angle_atom_site_label_3
_geom_angle
_geom_angle_site_symmetry_1
_geom_angle_site_symmetry_3
_geom_angle_publ_flag
C6 S1 C17 105.82(13) . . ?
C6 S1 C16 106.38(11) . . ?
C17 S1 C16 100.44(13) . . ?
C8A O1 C2 105.59(16) . . ?
O1 C2 C3 104.13(16) . . ?
O1 C2 H2A 110.9 . . ?
C3 C2 H2A 110.9 . . ?
O1 C2 H2B 110.9 . . ?
C3 C2 H2B 110.9 . . ?
H2A C2 H2B 108.9 . . ?
N4 C3 C9 114.44(16) . . ?
N4 C3 C2 99.69(17) . . ?
C9 C3 C2 111.85(17) . . ?
N4 C3 H3A 110.1 . . ?
C9 C3 H3A 110.1 . . ?
C2 C3 H3A 110.1 . . ?
C5 N4 C3 123.56(17) . . ?
C5 N4 C8A 123.83(17) . . ?
C3 N4 C8A 111.54(16) . . ?
O2 C5 N4 120.25(18) . . ?
O2 C5 C6 124.97(18) . . ?
N4 C5 C6 114.78(18) . . ?
C7 C6 C5 124.21(19) . . ?
C7 C6 S1 121.06(16) . . ?
C5 C6 S1 114.35(15) . . ?
O3 C7 C6 124.9(2) . . ?
O3 C7 C8 119.19(19) . . ?
C6 C7 C8 115.84(19) . . ?
C8A C8 C7 112.44(17) . . ?
C8A C8 H8A 109.1 . . ?
C7 C8 H8A 109.1 . . ?
C8A C8 H8B 109.1 . . ?
C7 C8 H8B 109.1 . . ?
H8A C8 H8B 107.8 . . ?
O1 C8A N4 102.74(16) . . ?
O1 C8A C8 110.00(17) . . ?
N4 C8A C8 110.38(16) . . ?
O1 C8A C15 110.59(19) . . ?
N4 C8A C15 111.47(16) . . ?
C8 C8A C15 111.4(2) . . ?
C14 C9 C10 118.1(2) . . ?
C14 C9 C3 122.54(19) . . ?
C10 C9 C3 119.30(18) . . ?
C11 C10 C9 120.5(2) . . ?
C11 C10 H10A 119.7 . . ?
C9 C10 H10A 119.7 . . ?
C12 C11 C10 120.4(2) . . ?
C12 C11 H11A 119.8 . . ?
C10 C11 H11A 119.8 . . ?
C13 C12 C11 119.2(2) . . ?
C13 C12 H12A 120.4 . . ?
C11 C12 H12A 120.4 . . ?
C14 C13 C12 120.9(2) . . ?
C14 C13 H13A 119.5 . . ?
C12 C13 H13A 119.5 . . ?
C13 C14 C9 120.9(2) . . ?
C13 C14 H14A 119.5 . . ?
C9 C14 H14A 119.5 . . ?
C8A C15 H15A 109.5 . . ?
C8A C15 H15B 109.5 . . ?
H15A C15 H15B 109.5 . . ?
C8A C15 H15C 109.5 . . ?
H15A C15 H15C 109.5 . . ?
H15B C15 H15C 109.5 . . ?
S1 C16 H16A 109.5 . . ?
S1 C16 H16B 109.5 . . ?
H16A C16 H16B 109.5 . . ?
S1 C16 H16C 109.5 . . ?
H16A C16 H16C 109.5 . . ?
H16B C16 H16C 109.5 . . ?
S1 C17 H17A 109.5 . . ?
S1 C17 H17B 109.5 . . ?
H17A C17 H17B 109.5 . . ?
S1 C17 H17C 109.5 . . ?
H17A C17 H17C 109.5 . . ?
H17B C17 H17C 109.5 . . ?

loop_
_geom_bond_atom_site_label_1
_geom_bond_atom_site_label_2
_geom_bond_distance
_geom_bond_site_symmetry_2
_geom_bond_publ_flag
S1 C6 1.725(2) . ?
S1 C17 1.794(3) . ?
S1 C16 1.800(2) . ?
O1 C8A 1.427(3) . ?
O1 C2 1.432(3) . ?
O2 C5 1.235(2) . ?
O3 C7 1.239(3) . ?
C2 C3 1.531(3) . ?
C2 H2A 0.9700 . ?
C2 H2B 0.9700 . ?
C3 N4 1.456(3) . ?
C3 C9 1.514(3) . ?
C3 H3A 0.9800 . ?
N4 C5 1.367(2) . ?
N4 C8A 1.470(3) . ?
C5 C6 1.451(3) . ?
C6 C7 1.413(3) . ?
C7 C8 1.520(3) . ?
C8 C8A 1.511(3) . ?
C8 H8A 0.9700 . ?
C8 H8B 0.9700 . ?
C8A C15 1.521(3) . ?
C9 C14 1.391(3) . ?
C9 C10 1.392(3) . ?
C10 C11 1.390(4) . ?
C10 H10A 0.9300 . ?
C11 C12 1.380(4) . ?
C11 H11A 0.9300 . ?
C12 C13 1.375(4) . ?
C12 H12A 0.9300 . ?
C13 C14 1.373(3) . ?
C13 H13A 0.9300 . ?
C14 H14A 0.9300 . ?
C15 H15A 0.9600 . ?
C15 H15B 0.9600 . ?
C15 H15C 0.9600 . ?
C16 H16A 0.9600 . ?
C16 H16B 0.9600 . ?
C16 H16C 0.9600 . ?
C17 H17A 0.9600 . ?
C17 H17B 0.9600 . ?
C17 H17C 0.9600 . ?

loop_
_geom_hbond_atom_site_label_D
_geom_hbond_atom_site_label_H
_geom_hbond_atom_site_label_A
_geom_hbond_distance_DH
_geom_hbond_distance_HA
_geom_hbond_distance_DA
_geom_hbond_angle_DHA
_geom_hbond_site_symmetry_A
_geom_hbond_publ_flag
C16 H16B O3 0.96 2.55 3.030(3) 110.8 . yes
C17 H17B O3 0.96 2.49 3.371(4) 152.4 1_455 yes
C17 H17C O3 0.96 2.54 3.172(4) 123.6 . yes

loop_
_geom_torsion_atom_site_label_1
_geom_torsion_atom_site_label_2
_geom_torsion_atom_site_label_3
_geom_torsion_atom_site_label_4
_geom_torsion
_geom_torsion_site_symmetry_1
_geom_torsion_site_symmetry_2
_geom_torsion_site_symmetry_3
_geom_torsion_site_symmetry_4
_geom_torsion_publ_flag
C8A O1 C2 C3 -41.9(2) . . . . ?
O1 C2 C3 N4 31.8(2) . . . . ?
O1 C2 C3 C9 -89.5(2) . . . . ?
C9 C3 N4 C5 -60.9(2) . . . . ?
C2 C3 N4 C5 179.65(18) . . . . ?
C9 C3 N4 C8A 107.68(18) . . . . ?
C2 C3 N4 C8A -11.8(2) . . . . ?
C3 N4 C5 O2 -18.6(3) . . . . ?
C8A N4 C5 O2 174.29(19) . . . . ?
C3 N4 C5 C6 160.33(18) . . . . ?
C8A N4 C5 C6 -6.8(3) . . . . ?
O2 C5 C6 C7 162.5(2) . . . . ?
N4 C5 C6 C7 -16.3(3) . . . . ?
O2 C5 C6 S1 -10.5(3) . . . . ?
N4 C5 C6 S1 170.70(14) . . . . ?
C17 S1 C6 C7 58.1(2) . . . . ?
C16 S1 C6 C7 -48.1(2) . . . . ?
C17 S1 C6 C5 -128.66(17) . . . . ?
C16 S1 C6 C5 125.11(17) . . . . ?
C5 C6 C7 O3 -174.1(2) . . . . ?
S1 C6 C7 O3 -1.6(3) . . . . ?
C5 C6 C7 C8 3.6(3) . . . . ?
S1 C6 C7 C8 176.17(15) . . . . ?
O3 C7 C8 C8A -152.6(2) . . . . ?
C6 C7 C8 C8A 29.5(3) . . . . ?
C2 O1 C8A N4 33.3(2) . . . . ?
C2 O1 C8A C8 150.84(18) . . . . ?
C2 O1 C8A C15 -85.7(2) . . . . ?
C5 N4 C8A O1 156.18(17) . . . . ?
C3 N4 C8A O1 -12.3(2) . . . . ?
C5 N4 C8A C8 38.9(3) . . . . ?
C3 N4 C8A C8 -129.58(18) . . . . ?
C5 N4 C8A C15 -85.4(2) . . . . ?
C3 N4 C8A C15 106.1(2) . . . . ?
C7 C8 C8A O1 -160.80(18) . . . . ?
C7 C8 C8A N4 -48.1(2) . . . . ?
C7 C8 C8A C15 76.2(2) . . . . ?
N4 C3 C9 C14 -20.1(3) . . . . ?
C2 C3 C9 C14 92.3(2) . . . . ?
N4 C3 C9 C10 163.15(19) . . . . ?
C2 C3 C9 C10 -84.4(2) . . . . ?
C14 C9 C10 C11 -0.2(3) . . . . ?
C3 C9 C10 C11 176.7(2) . . . . ?
C9 C10 C11 C12 -0.2(4) . . . . ?
C10 C11 C12 C13 -0.1(4) . . . . ?
C11 C12 C13 C14 0.8(4) . . . . ?
C12 C13 C14 C9 -1.2(4) . . . . ?
C10 C9 C14 C13 0.9(3) . . . . ?
C3 C9 C14 C13 -175.9(2) . . . . ?
